data_2229149
loop_
_publ_author_name
'Saparov, Bayrammurad'
'Bobev, Svilen'

_publ_section_title
;
 Pentaeuropium dicadmium pentaantimonide oxide, Eu~5~Cd~2~Sb~5~O
;
_journal_coeditor_code MG2112
_journal_issue 2
_journal_name_full 'Acta Crystallographica Section E'
_journal_page_first i11
_journal_paper_doi 10.1107/S1600536811000274
_journal_volume 67
_journal_year 2011
_chemical_formula_iupac 'Eu5 Cd2 Sb5 O'
_chemical_formula_moiety 'Cd2 Eu5 O Sb5'
_chemical_formula_sum 'Cd2 Eu5 O Sb5'
_chemical_formula_weight 1609.37
_chemical_name_systematic
;
Pentaeuropium dicadmium pentaantimonide oxide
;
_space_group_IT_number 63
_symmetry_cell_setting orthorhombic
_symmetry_space_group_name_Hall '-C 2c 2'
_symmetry_space_group_name_H-M 'C m c m'
_atom_sites_solution_primary direct
_atom_sites_solution_secondary difmap
_cell_angle_alpha 90.00
_cell_angle_beta 90.00
_cell_angle_gamma 90.00
_cell_formula_units_Z 4
_cell_length_a 4.7088(5)
_cell_length_b 21.965(2)
_cell_length_c 14.5982(15)
_cell_measurement_reflns_used 1092
_cell_measurement_temperature 120(2)
_cell_measurement_theta_max 28.29
_cell_measurement_theta_min 1.85
_cell_volume 1509.9(3)
_computing_cell_refinement 'SAINT (Bruker, 2002)'
_computing_data_collection 'SMART (Bruker, 2002)'
_computing_data_reduction 'SAINT (Bruker, 2002)'
_computing_molecular_graphics 'XP in SHELXTL (Sheldrick, 2008)'
_computing_publication_material 'SHELXTL (Sheldrick, 2008)'
_computing_structure_refinement 'SHELXTL (Sheldrick, 2008)'
_computing_structure_solution 'SHELXTL (Sheldrick, 2008)'
_diffrn_ambient_temperature 120(2)
_diffrn_measured_fraction_theta_full 0.999
_diffrn_measured_fraction_theta_max 0.999
_diffrn_measurement_device_type 'Bruker SMART APEX'
_diffrn_measurement_method \w
_diffrn_radiation_monochromator graphite
_diffrn_radiation_source 'fine-focus sealed tube'
_diffrn_radiation_type MoK\a
_diffrn_radiation_wavelength 0.71073
_diffrn_reflns_av_R_equivalents 0.0434
_diffrn_reflns_av_sigmaI/netI 0.0213
_diffrn_reflns_limit_h_max 6
_diffrn_reflns_limit_h_min -6
_diffrn_reflns_limit_k_max 28
_diffrn_reflns_limit_k_min -28
_diffrn_reflns_limit_l_max 19
_diffrn_reflns_limit_l_min -19
_diffrn_reflns_number 10204
_diffrn_reflns_theta_full 28.29
_diffrn_reflns_theta_max 28.29
_diffrn_reflns_theta_min 1.85
_diffrn_standards_number 0
_exptl_absorpt_coefficient_mu 31.921
_exptl_absorpt_correction_T_max 0.279
_exptl_absorpt_correction_T_min 0.161
_exptl_absorpt_correction_type multi-scan
_exptl_absorpt_process_details
;
(SADABS; Bruker, 2002)
;
_exptl_crystal_colour black
_exptl_crystal_density_diffrn 7.078
_exptl_crystal_density_method 'not measured'
_exptl_crystal_description block
_exptl_crystal_F_000 2702
_exptl_crystal_size_max 0.06
_exptl_crystal_size_mid 0.05
_exptl_crystal_size_min 0.04
_refine_diff_density_max 1.183
_refine_diff_density_min -1.156
_refine_ls_extinction_coef 0.000112(14)
_refine_ls_extinction_expression Fc^*^=kFc[1+0.001xFc^2^\l^3^/sin(2\q)]^-1/4^
_refine_ls_extinction_method 'SHELXTL (Bruker, 2002)'
_refine_ls_goodness_of_fit_ref 1.140
_refine_ls_matrix_type full
_refine_ls_number_parameters 46
_refine_ls_number_reflns 1092
_refine_ls_number_restraints 0
_refine_ls_restrained_S_all 1.140
_refine_ls_R_factor_all 0.0212
_refine_ls_R_factor_gt 0.0195
_refine_ls_shift/su_max 0.001
_refine_ls_shift/su_mean 0.000
_refine_ls_structure_factor_coef Fsqd
_refine_ls_weighting_details 'calc w=1/[\s^2^(Fo^2^)+(0.0174P)^2^+9.1021P] where P=(Fo^2^+2Fc^2^)/3'
_refine_ls_weighting_scheme calc
_refine_ls_wR_factor_gt 0.0431
_refine_ls_wR_factor_ref 0.0440
_reflns_number_gt 1031
_reflns_number_total 1092
_reflns_threshold_expression I>2\s(I)
_cod_data_source_file mg2112.cif
_cod_data_source_block I
_cod_database_code 2229149
_cod_database_fobs_code 2229149

loop_
_symmetry_equiv_pos_as_xyz
'x, y, z'
'-x, -y, z+1/2'
'-x, y, -z+1/2'
'x, -y, -z'
'x+1/2, y+1/2, z'
'-x+1/2, -y+1/2, z+1/2'
'-x+1/2, y+1/2, -z+1/2'
'x+1/2, -y+1/2, -z'
'-x, -y, -z'
'x, y, -z-1/2'
'x, -y, z-1/2'
'-x, y, z'
'-x+1/2, -y+1/2, -z'
'x+1/2, y+1/2, -z-1/2'
'x+1/2, -y+1/2, z-1/2'
'-x+1/2, y+1/2, z'

loop_
_atom_site_type_symbol
_atom_site_label
_atom_site_fract_x
_atom_site_fract_y
_atom_site_fract_z
_atom_site_U_iso_or_equiv
_atom_site_adp_type
_atom_site_calc_flag
_atom_site_refinement_flags
_atom_site_occupancy
_atom_site_disorder_assembly
_atom_site_disorder_group
Eu Eu1 0.0000 0.270509(17) 0.61940(3) 0.01436(11) Uani d S 1 . .
Eu Eu2 0.0000 0.10016(3) 0.2500 0.02034(14) Uani d S 1 . .
Eu Eu3 0.0000 0.90247(2) 0.2500 0.01461(12) Uani d S 1 . .
Eu Eu4 0.0000 0.0000 0.0000 0.01393(12) Uani d S 1 . .
Sb Sb1 0.0000 0.14937(2) 0.02068(3) 0.01333(12) Uani d S 1 . .
Sb Sb2 0.0000 0.49492(2) 0.15383(3) 0.01439(12) Uani d S 1 . .
Sb Sb3 0.0000 0.29312(3) 0.2500 0.01319(15) Uani d S 1 . .
Cd Cd 0.0000 0.36803(3) 0.08509(4) 0.01540(13) Uani d S 1 . .
O2- O 0.0000 0.6539(3) 0.2500 0.0058(12) Uani d S 1 . .

loop_
_atom_site_aniso_label
_atom_site_aniso_U_11
_atom_site_aniso_U_22
_atom_site_aniso_U_33
_atom_site_aniso_U_12
_atom_site_aniso_U_13
_atom_site_aniso_U_23
Eu1 0.01347(18) 0.01609(19) 0.01352(19) 0.000 0.000 0.00131(14)
Eu2 0.0283(3) 0.0179(3) 0.0148(3) 0.000 0.000 0.000
Eu3 0.0119(2) 0.0152(3) 0.0167(3) 0.000 0.000 0.000
Eu4 0.0145(3) 0.0151(3) 0.0122(2) 0.000 0.000 -0.00009(19)
Sb1 0.0121(2) 0.0142(2) 0.0136(2) 0.000 0.000 -0.00025(18)
Sb2 0.0137(2) 0.0171(2) 0.0123(2) 0.000 0.000 0.00042(18)
Sb3 0.0123(3) 0.0146(3) 0.0127(3) 0.000 0.000 0.000
Cd 0.0137(3) 0.0186(3) 0.0140(3) 0.000 0.000 -0.0012(2)
O 0.006(3) 0.008(3) 0.003(3) 0.000 0.000 0.000

loop_
_atom_type_symbol
_atom_type_description
_atom_type_scat_dispersion_real
_atom_type_scat_dispersion_imag
_atom_type_scat_source
Cd Cd -0.8075 1.2024 'International Tables Vol C Tables 4.2.6.8 and 6.1.1.4'
Sb Sb -0.5866 1.5461 'International Tables Vol C Tables 4.2.6.8 and 6.1.1.4'
Eu Eu -0.1578 3.6682 'International Tables Vol C Tables 4.2.6.8 and 6.1.1.4'
O O2- 0.0106 0.0060 'Azavant, P. & Lichanot, A. (1983) <i>Acta. Cryst.</i> <b>A49</b>, 91-97.'

loop_
_geom_angle_atom_site_label_1
_geom_angle_atom_site_label_2
_geom_angle_atom_site_label_3
_geom_angle_site_symmetry_1
_geom_angle_site_symmetry_3
_geom_angle
_geom_angle_publ_flag
O Eu1 Sb1 9_566 6 88.79(8) ?
O Eu1 Sb1 9_566 6_455 88.79(8) ?
Sb1 Eu1 Sb1 6 6_455 91.972(17) ?
O Eu1 Sb3 9_566 13_556 81.04(8) ?
Sb1 Eu1 Sb3 6 13_556 88.237(12) ?
Sb1 Eu1 Sb3 6_455 13_556 169.821(18) ?
O Eu1 Sb3 9_566 13_456 81.04(8) ?
Sb1 Eu1 Sb3 6 13_456 169.821(18) ?
Sb1 Eu1 Sb3 6_455 13_456 88.237(12) ?
Sb3 Eu1 Sb3 13_556 13_456 89.772(15) ?
O Eu1 Sb1 9_566 10_556 168.60(11) ?
Sb1 Eu1 Sb1 6 10_556 99.089(14) ?
Sb1 Eu1 Sb1 6_455 10_556 99.089(14) ?
Sb3 Eu1 Sb1 13_556 10_556 90.921(15) ?
Sb3 Eu1 Sb1 13_456 10_556 90.921(15) ?
O Eu1 Cd 9_566 10_556 103.28(11) ?
Sb1 Eu1 Cd 6 10_556 47.849(9) ?
Sb1 Eu1 Cd 6_455 10_556 47.849(9) ?
Sb3 Eu1 Cd 13_556 10_556 135.111(8) ?
Sb3 Eu1 Cd 13_456 10_556 135.111(7) ?
Sb1 Eu1 Cd 10_556 10_556 88.118(17) ?
O Eu1 Eu1 9_566 10_557 41.06(11) ?
Sb1 Eu1 Eu1 6 10_557 116.120(11) ?
Sb1 Eu1 Eu1 6_455 10_557 116.120(11) ?
Sb3 Eu1 Eu1 13_556 10_557 55.150(8) ?
Sb3 Eu1 Eu1 13_456 10_557 55.150(8) ?
Sb1 Eu1 Eu1 10_556 10_557 127.542(11) ?
Cd Eu1 Eu1 10_556 10_557 144.340(11) ?
O Eu1 Cd 9_566 6_455 127.77(7) ?
Sb1 Eu1 Cd 6 6_455 143.242(16) ?
Sb1 Eu1 Cd 6_455 6_455 85.892(12) ?
Sb3 Eu1 Cd 13_556 6_455 99.991(16) ?
Sb3 Eu1 Cd 13_456 6_455 46.924(12) ?
Sb1 Eu1 Cd 10_556 6_455 45.530(10) ?
Cd Eu1 Cd 10_556 6_455 110.630(13) ?
Eu1 Eu1 Cd 10_557 6_455 97.418(10) ?
O Eu1 Cd 9_566 6 127.77(7) ?
Sb1 Eu1 Cd 6 6 85.892(13) ?
Sb1 Eu1 Cd 6_455 6 143.242(17) ?
Sb3 Eu1 Cd 13_556 6 46.924(12) ?
Sb3 Eu1 Cd 13_456 6 99.991(17) ?
Sb1 Eu1 Cd 10_556 6 45.530(10) ?
Cd Eu1 Cd 10_556 6 110.630(13) ?
Eu1 Eu1 Cd 10_557 6 97.418(10) ?
Cd Eu1 Cd 6_455 6 74.719(14) ?
O Eu1 Eu2 9_566 13_556 37.31(4) ?
Sb1 Eu1 Eu2 6 13_556 55.018(11) ?
Sb1 Eu1 Eu2 6_455 13_556 104.009(15) ?
Sb3 Eu1 Eu2 13_556 13_556 67.923(14) ?
Sb3 Eu1 Eu2 13_456 13_556 115.104(14) ?
Sb1 Eu1 Eu2 10_556 13_556 145.294(6) ?
Cd Eu1 Eu2 10_556 13_556 88.522(13) ?
Eu1 Eu1 Eu2 10_557 13_556 62.674(7) ?
Cd Eu1 Eu2 6_455 13_556 160.009(14) ?
Cd Eu1 Eu2 6 13_556 104.580(11) ?
O Eu1 Eu2 9_566 13_456 37.31(4) ?
Sb1 Eu1 Eu2 6 13_456 104.009(15) ?
Sb1 Eu1 Eu2 6_455 13_456 55.018(11) ?
Sb3 Eu1 Eu2 13_556 13_456 115.104(13) ?
Sb3 Eu1 Eu2 13_456 13_456 67.923(14) ?
Sb1 Eu1 Eu2 10_556 13_456 145.294(6) ?
Cd Eu1 Eu2 10_556 13_456 88.522(12) ?
Eu1 Eu1 Eu2 10_557 13_456 62.674(6) ?
Cd Eu1 Eu2 6_455 13_456 104.580(11) ?
Cd Eu1 Eu2 6 13_456 160.009(14) ?
Eu2 Eu1 Eu2 13_556 13_456 69.070(12) ?
O Eu2 O 5_545 5_445 126.7(2) ?
O Eu2 Sb1 5_545 . 82.09(3) ?
O Eu2 Sb1 5_445 . 82.09(3) ?
O Eu2 Sb1 5_545 10_556 82.09(3) ?
O Eu2 Sb1 5_445 10_556 82.09(3) ?
Sb1 Eu2 Sb1 . 10_556 144.21(2) ?
O Eu2 Sb2 5_545 5_445 151.15(7) ?
O Eu2 Sb2 5_445 5_445 72.66(11) ?
Sb1 Eu2 Sb2 . 5_445 79.950(11) ?
Sb1 Eu2 Sb2 10_556 5_445 124.796(11) ?
O Eu2 Sb2 5_545 14_446 151.15(7) ?
O Eu2 Sb2 5_445 14_446 72.66(11) ?
Sb1 Eu2 Sb2 . 14_446 124.795(11) ?
Sb1 Eu2 Sb2 10_556 14_446 79.951(11) ?
Sb2 Eu2 Sb2 5_445 14_446 46.098(17) ?
O Eu2 Sb2 5_545 14_546 72.66(11) ?
O Eu2 Sb2 5_445 14_546 151.15(7) ?
Sb1 Eu2 Sb2 . 14_546 124.795(11) ?
Sb1 Eu2 Sb2 10_556 14_546 79.951(11) ?
Sb2 Eu2 Sb2 5_445 14_546 99.72(2) ?
Sb2 Eu2 Sb2 14_446 14_546 82.082(16) ?
O Eu2 Sb2 5_545 5_545 72.66(11) ?
O Eu2 Sb2 5_445 5_545 151.15(7) ?
Sb1 Eu2 Sb2 . 5_545 79.950(11) ?
Sb1 Eu2 Sb2 10_556 5_545 124.796(11) ?
Sb2 Eu2 Sb2 5_445 5_545 82.082(17) ?
Sb2 Eu2 Sb2 14_446 5_545 99.72(2) ?
Sb2 Eu2 Sb2 14_546 5_545 46.098(17) ?
O Eu2 Eu1 5_545 13_556 35.58(8) ?
O Eu2 Eu1 5_445 13_556 101.55(11) ?
Sb1 Eu2 Eu1 . 13_556 103.103(14) ?
Sb1 Eu2 Eu1 10_556 13_556 49.682(9) ?
Sb2 Eu2 Eu1 5_445 13_556 173.179(9) ?
Sb2 Eu2 Eu1 14_446 13_556 129.306(11) ?
Sb2 Eu2 Eu1 14_546 13_556 83.628(11) ?
Sb2 Eu2 Eu1 5_545 13_556 104.387(9) ?
O Eu2 Eu1 5_545 6_554 35.58(8) ?
O Eu2 Eu1 5_445 6_554 101.55(11) ?
Sb1 Eu2 Eu1 . 6_554 49.683(9) ?
Sb1 Eu2 Eu1 10_556 6_554 103.102(15) ?
Sb2 Eu2 Eu1 5_445 6_554 129.306(11) ?
Sb2 Eu2 Eu1 14_446 6_554 173.179(9) ?
Sb2 Eu2 Eu1 14_546 6_554 104.387(10) ?
Sb2 Eu2 Eu1 5_545 6_554 83.628(11) ?
Eu1 Eu2 Eu1 13_556 6_554 54.653(13) ?
O Eu2 Eu1 5_545 13_456 101.55(11) ?
O Eu2 Eu1 5_445 13_456 35.58(8) ?
Sb1 Eu2 Eu1 . 13_456 103.103(15) ?
Sb1 Eu2 Eu1 10_556 13_456 49.682(9) ?
Sb2 Eu2 Eu1 5_445 13_456 104.387(9) ?
Sb2 Eu2 Eu1 14_446 13_456 83.628(11) ?
Sb2 Eu2 Eu1 14_546 13_456 129.306(11) ?
Sb2 Eu2 Eu1 5_545 13_456 173.179(9) ?
Eu1 Eu2 Eu1 13_556 13_456 69.069(12) ?
Eu1 Eu2 Eu1 6_554 13_456 93.682(16) ?
O Eu2 Eu1 5_545 6_454 101.55(11) ?
O Eu2 Eu1 5_445 6_454 35.58(8) ?
Sb1 Eu2 Eu1 . 6_454 49.683(9) ?
Sb1 Eu2 Eu1 10_556 6_454 103.102(14) ?
Sb2 Eu2 Eu1 5_445 6_454 83.628(11) ?
Sb2 Eu2 Eu1 14_446 6_454 104.387(9) ?
Sb2 Eu2 Eu1 14_546 6_454 173.179(9) ?
Sb2 Eu2 Eu1 5_545 6_454 129.306(11) ?
Eu1 Eu2 Eu1 13_556 6_454 93.682(16) ?
Eu1 Eu2 Eu1 6_554 6_454 69.069(12) ?
Eu1 Eu2 Eu1 13_456 6_454 54.653(13) ?
Sb3 Eu3 Sb3 5_455 5 88.85(2) ?
Sb3 Eu3 Sb2 5_455 14_556 155.259(10) ?
Sb3 Eu3 Sb2 5 14_556 86.675(12) ?
Sb3 Eu3 Sb2 5_455 5 155.259(10) ?
Sb3 Eu3 Sb2 5 5 86.675(12) ?
Sb2 Eu3 Sb2 14_556 5 48.601(18) ?
Sb3 Eu3 Sb2 5_455 5_455 86.675(12) ?
Sb3 Eu3 Sb2 5 5_455 155.259(10) ?
Sb2 Eu3 Sb2 14_556 5_455 106.94(2) ?
Sb2 Eu3 Sb2 5 5_455 87.283(17) ?
Sb3 Eu3 Sb2 5_455 14_456 86.675(12) ?
Sb3 Eu3 Sb2 5 14_456 155.259(10) ?
Sb2 Eu3 Sb2 14_556 14_456 87.283(17) ?
Sb2 Eu3 Sb2 5 14_456 106.94(2) ?
Sb2 Eu3 Sb2 5_455 14_456 48.601(18) ?
Sb3 Eu3 Cd 5_455 5_455 50.649(11) ?
Sb3 Eu3 Cd 5 5_455 108.724(16) ?
Sb2 Eu3 Cd 14_556 5_455 152.666(19) ?
Sb2 Eu3 Cd 5 5_455 108.315(13) ?
Sb2 Eu3 Cd 5_455 5_455 51.142(13) ?
Sb2 Eu3 Cd 14_456 5_455 86.946(12) ?
Sb3 Eu3 Cd 5_455 14_556 108.724(17) ?
Sb3 Eu3 Cd 5 14_556 50.649(11) ?
Sb2 Eu3 Cd 14_556 14_556 51.142(13) ?
Sb2 Eu3 Cd 5 14_556 86.946(12) ?
Sb2 Eu3 Cd 5_455 14_556 152.666(19) ?
Sb2 Eu3 Cd 14_456 14_556 108.315(14) ?
Cd Eu3 Cd 5_455 14_556 154.68(3) ?
Sb3 Eu3 Cd 5_455 14_456 50.649(11) ?
Sb3 Eu3 Cd 5 14_456 108.724(17) ?
Sb2 Eu3 Cd 14_556 14_456 108.315(13) ?
Sb2 Eu3 Cd 5 14_456 152.666(19) ?
Sb2 Eu3 Cd 5_455 14_456 86.946(12) ?
Sb2 Eu3 Cd 14_456 14_456 51.142(13) ?
Cd Eu3 Cd 5_455 14_456 88.461(16) ?
Cd Eu3 Cd 14_556 14_456 86.030(15) ?
Sb3 Eu3 Cd 5_455 5 108.724(16) ?
Sb3 Eu3 Cd 5 5 50.649(11) ?
Sb2 Eu3 Cd 14_556 5 86.946(12) ?
Sb2 Eu3 Cd 5 5 51.142(13) ?
Sb2 Eu3 Cd 5_455 5 108.315(13) ?
Sb2 Eu3 Cd 14_456 5 152.666(19) ?
Cd Eu3 Cd 5_455 5 86.030(15) ?
Cd Eu3 Cd 14_556 5 88.461(16) ?
Cd Eu3 Cd 14_456 5 154.68(3) ?
Sb3 Eu3 Eu4 5_455 2_565 111.194(5) ?
Sb3 Eu3 Eu4 5 2_565 111.194(5) ?
Sb2 Eu3 Eu4 14_556 2_565 48.986(9) ?
Sb2 Eu3 Eu4 5 2_565 93.069(14) ?
Sb2 Eu3 Eu4 5_455 2_565 93.069(14) ?
Sb2 Eu3 Eu4 14_456 2_565 48.986(8) ?
Cd Eu3 Eu4 5_455 2_565 135.440(10) ?
Cd Eu3 Eu4 14_556 2_565 60.620(10) ?
Cd Eu3 Eu4 14_456 2_565 60.620(10) ?
Cd Eu3 Eu4 5 2_565 135.440(10) ?
Sb3 Eu3 Eu4 5_455 1_565 111.194(5) ?
Sb3 Eu3 Eu4 5 1_565 111.194(5) ?
Sb2 Eu3 Eu4 14_556 1_565 93.069(14) ?
Sb2 Eu3 Eu4 5 1_565 48.986(8) ?
Sb2 Eu3 Eu4 5_455 1_565 48.986(8) ?
Sb2 Eu3 Eu4 14_456 1_565 93.069(14) ?
Cd Eu3 Eu4 5_455 1_565 60.620(10) ?
Cd Eu3 Eu4 14_556 1_565 135.440(10) ?
Cd Eu3 Eu4 14_456 1_565 135.440(10) ?
Cd Eu3 Eu4 5 1_565 60.620(10) ?
Eu4 Eu3 Eu4 2_565 1_565 119.173(14) ?
Sb2 Eu4 Sb2 13_455 5_545 180.00(2) ?
Sb2 Eu4 Sb2 13_455 13 92.638(15) ?
Sb2 Eu4 Sb2 5_545 13 87.362(15) ?
Sb2 Eu4 Sb2 13_455 5_445 87.362(15) ?
Sb2 Eu4 Sb2 5_545 5_445 92.638(15) ?
Sb2 Eu4 Sb2 13 5_445 180.00(2) ?
Sb2 Eu4 Sb1 13_455 . 91.665(10) ?
Sb2 Eu4 Sb1 5_545 . 88.335(10) ?
Sb2 Eu4 Sb1 13 . 91.665(10) ?
Sb2 Eu4 Sb1 5_445 . 88.335(10) ?
Sb2 Eu4 Sb1 13_455 9 88.335(10) ?
Sb2 Eu4 Sb1 5_545 9 91.665(10) ?
Sb2 Eu4 Sb1 13 9 88.335(10) ?
Sb2 Eu4 Sb1 5_445 9 91.665(10) ?
Sb1 Eu4 Sb1 . 9 180.0 ?
Sb2 Eu4 Cd 13_455 13 100.934(11) ?
Sb2 Eu4 Cd 5_545 13 79.066(11) ?
Sb2 Eu4 Cd 13 13 47.500(11) ?
Sb2 Eu4 Cd 5_445 13 132.500(11) ?
Sb1 Eu4 Cd . 13 45.208(9) ?
Sb1 Eu4 Cd 9 13 134.793(9) ?
Sb2 Eu4 Cd 13_455 5_445 79.066(11) ?
Sb2 Eu4 Cd 5_545 5_445 100.934(11) ?
Sb2 Eu4 Cd 13 5_445 132.500(11) ?
Sb2 Eu4 Cd 5_445 5_445 47.500(11) ?
Sb1 Eu4 Cd . 5_445 134.792(9) ?
Sb1 Eu4 Cd 9 5_445 45.207(9) ?
Cd Eu4 Cd 13 5_445 180.000(19) ?
Sb2 Eu4 Cd 13_455 13_455 47.500(11) ?
Sb2 Eu4 Cd 5_545 13_455 132.500(11) ?
Sb2 Eu4 Cd 13 13_455 100.934(11) ?
Sb2 Eu4 Cd 5_445 13_455 79.066(11) ?
Sb1 Eu4 Cd . 13_455 45.208(9) ?
Sb1 Eu4 Cd 9 13_455 134.793(9) ?
Cd Eu4 Cd 13 13_455 73.486(12) ?
Cd Eu4 Cd 5_445 13_455 106.514(12) ?
Sb2 Eu4 Cd 13_455 5_545 132.500(11) ?
Sb2 Eu4 Cd 5_545 5_545 47.500(11) ?
Sb2 Eu4 Cd 13 5_545 79.066(11) ?
Sb2 Eu4 Cd 5_445 5_545 100.934(11) ?
Sb1 Eu4 Cd . 5_545 134.792(9) ?
Sb1 Eu4 Cd 9 5_545 45.207(9) ?
Cd Eu4 Cd 13 5_545 106.514(12) ?
Cd Eu4 Cd 5_445 5_545 73.486(12) ?
Cd Eu4 Cd 13_455 5_545 180.000(19) ?
Sb2 Eu4 Eu3 13_455 1_545 127.751(9) ?
Sb2 Eu4 Eu3 5_545 1_545 52.249(9) ?
Sb2 Eu4 Eu3 13 1_545 127.751(9) ?
Sb2 Eu4 Eu3 5_445 1_545 52.249(9) ?
Sb1 Eu4 Eu3 . 1_545 115.157(11) ?
Sb1 Eu4 Eu3 9 1_545 64.843(11) ?
Cd Eu4 Eu3 13 1_545 130.170(8) ?
Cd Eu4 Eu3 5_445 1_545 49.830(8) ?
Cd Eu4 Eu3 13_455 1_545 130.170(8) ?
Cd Eu4 Eu3 5_545 1_545 49.830(8) ?
Sb2 Eu4 Eu3 13_455 9_565 52.249(9) ?
Sb2 Eu4 Eu3 5_545 9_565 127.751(9) ?
Sb2 Eu4 Eu3 13 9_565 52.249(9) ?
Sb2 Eu4 Eu3 5_445 9_565 127.751(9) ?
Sb1 Eu4 Eu3 . 9_565 64.843(11) ?
Sb1 Eu4 Eu3 9 9_565 115.157(11) ?
Cd Eu4 Eu3 13 9_565 49.830(8) ?
Cd Eu4 Eu3 5_445 9_565 130.170(8) ?
Cd Eu4 Eu3 13_455 9_565 49.830(8) ?
Cd Eu4 Eu3 5_545 9_565 130.170(8) ?
Eu3 Eu4 Eu3 1_545 9_565 180.000(12) ?
Cd Sb1 Cd 13_455 13 111.92(3) ?
Cd Sb1 Eu1 13_455 6_554 155.15(2) ?
Cd Sb1 Eu1 13 6_554 73.476(13) ?
Cd Sb1 Eu1 13_455 6_454 73.476(13) ?
Cd Sb1 Eu1 13 6_454 155.15(2) ?
Eu1 Sb1 Eu1 6_554 6_454 91.971(17) ?
Cd Sb1 Eu4 13_455 . 79.416(15) ?
Cd Sb1 Eu4 13 . 79.416(15) ?
Eu1 Sb1 Eu4 6_554 . 125.146(12) ?
Eu1 Sb1 Eu4 6_454 . 125.146(11) ?
Cd Sb1 Eu1 13_455 10_556 77.026(16) ?
Cd Sb1 Eu1 13 10_556 77.026(16) ?
Eu1 Sb1 Eu1 6_554 10_556 80.908(14) ?
Eu1 Sb1 Eu1 6_454 10_556 80.908(14) ?
Eu4 Sb1 Eu1 . 10_556 137.202(18) ?
Cd Sb1 Eu2 13_455 . 118.413(15) ?
Cd Sb1 Eu2 13 . 118.413(15) ?
Eu1 Sb1 Eu2 6_554 . 75.300(13) ?
Eu1 Sb1 Eu2 6_454 . 75.300(13) ?
Eu4 Sb1 Eu2 . . 77.364(14) ?
Eu1 Sb1 Eu2 10_556 . 145.435(19) ?
Sb2 Sb2 Cd 10_556 . 109.800(15) ?
Sb2 Sb2 Eu4 10_556 5_455 133.614(8) ?
Cd Sb2 Eu4 . 5_455 78.379(13) ?
Sb2 Sb2 Eu4 10_556 5 133.614(8) ?
Cd Sb2 Eu4 . 5 78.379(13) ?
Eu4 Sb2 Eu4 5_455 5 92.637(15) ?
Sb2 Sb2 Eu3 10_556 5_445 65.699(9) ?
Cd Sb2 Eu3 . 5_445 65.122(14) ?
Eu4 Sb2 Eu3 5_455 5_445 78.764(8) ?
Eu4 Sb2 Eu3 5 5_445 143.452(18) ?
Sb2 Sb2 Eu3 10_556 5_545 65.699(9) ?
Cd Sb2 Eu3 . 5_545 65.122(14) ?
Eu4 Sb2 Eu3 5_455 5_545 143.452(18) ?
Eu4 Sb2 Eu3 5 5_545 78.764(8) ?
Eu3 Sb2 Eu3 5_445 5_545 87.282(17) ?
Sb2 Sb2 Eu2 10_556 5 66.952(9) ?
Cd Sb2 Eu2 . 5 137.661(10) ?
Eu4 Sb2 Eu2 5_455 5 136.289(17) ?
Eu4 Sb2 Eu2 5 5 76.887(8) ?
Eu3 Sb2 Eu2 5_445 5 132.515(16) ?
Eu3 Sb2 Eu2 5_545 5 76.673(13) ?
Sb2 Sb2 Eu2 10_556 5_455 66.952(8) ?
Cd Sb2 Eu2 . 5_455 137.661(10) ?
Eu4 Sb2 Eu2 5_455 5_455 76.887(7) ?
Eu4 Sb2 Eu2 5 5_455 136.289(17) ?
Eu3 Sb2 Eu2 5_445 5_455 76.673(14) ?
Eu3 Sb2 Eu2 5_545 5_455 132.515(16) ?
Eu2 Sb2 Eu2 5 5_455 82.083(17) ?
Cd Sb3 Cd . 10_556 111.30(3) ?
Cd Sb3 Eu1 . 6_454 76.384(11) ?
Cd Sb3 Eu1 10_556 6_454 135.084(7) ?
Cd Sb3 Eu1 . 13_556 135.084(7) ?
Cd Sb3 Eu1 10_556 13_556 76.384(11) ?
Eu1 Sb3 Eu1 6_454 13_556 130.47(3) ?
Cd Sb3 Eu1 . 13_456 135.084(7) ?
Cd Sb3 Eu1 10_556 13_456 76.384(12) ?
Eu1 Sb3 Eu1 6_454 13_456 69.701(15) ?
Eu1 Sb3 Eu1 13_556 13_456 89.770(15) ?
Cd Sb3 Eu1 . 6_554 76.384(11) ?
Cd Sb3 Eu1 10_556 6_554 135.084(7) ?
Eu1 Sb3 Eu1 6_454 6_554 89.770(15) ?
Eu1 Sb3 Eu1 13_556 6_554 69.701(15) ?
Eu1 Sb3 Eu1 13_456 6_554 130.47(3) ?
Cd Sb3 Eu3 . 5_545 66.237(13) ?
Cd Sb3 Eu3 10_556 5_545 66.236(13) ?
Eu1 Sb3 Eu3 6_454 5_545 142.479(13) ?
Eu1 Sb3 Eu3 13_556 5_545 78.764(10) ?
Eu1 Sb3 Eu3 13_456 5_545 142.479(13) ?
Eu1 Sb3 Eu3 6_554 5_545 78.764(10) ?
Cd Sb3 Eu3 . 5_445 66.237(13) ?
Cd Sb3 Eu3 10_556 5_445 66.236(14) ?
Eu1 Sb3 Eu3 6_454 5_445 78.764(10) ?
Eu1 Sb3 Eu3 13_556 5_445 142.479(13) ?
Eu1 Sb3 Eu3 13_456 5_445 78.764(10) ?
Eu1 Sb3 Eu3 6_554 5_445 142.479(13) ?
Eu3 Sb3 Eu3 5_545 5_445 88.86(2) ?
Sb1 Cd Sb1 13_455 13 111.92(3) ?
Sb1 Cd Sb3 13_455 . 111.885(17) ?
Sb1 Cd Sb3 13 . 111.885(17) ?
Sb1 Cd Sb2 13_455 . 108.095(17) ?
Sb1 Cd Sb2 13 . 108.095(17) ?
Sb3 Cd Sb2 . . 104.55(2) ?
Sb1 Cd Eu3 13_455 5_545 166.858(18) ?
Sb1 Cd Eu3 13 5_545 80.981(12) ?
Sb3 Cd Eu3 . 5_545 63.115(14) ?
Sb2 Cd Eu3 . 5_545 63.735(14) ?
Sb1 Cd Eu3 13_455 5_445 80.981(12) ?
Sb1 Cd Eu3 13 5_445 166.858(18) ?
Sb3 Cd Eu3 . 5_445 63.115(14) ?
Sb2 Cd Eu3 . 5_445 63.735(14) ?
Eu3 Cd Eu3 5_545 5_445 86.030(15) ?
Sb1 Cd Eu1 13_455 10_556 58.674(13) ?
Sb1 Cd Eu1 13 10_556 58.674(13) ?
Sb3 Cd Eu1 . 10_556 109.99(2) ?
Sb2 Cd Eu1 . 10_556 145.46(2) ?
Eu3 Cd Eu1 5_545 10_556 133.990(11) ?
Eu3 Cd Eu1 5_445 10_556 133.990(11) ?
Sb1 Cd Eu1 13_455 6_454 57.443(13) ?
Sb1 Cd Eu1 13 6_454 117.87(2) ?
Sb3 Cd Eu1 . 6_454 56.693(13) ?
Sb2 Cd Eu1 . 6_454 133.962(13) ?
Eu3 Cd Eu1 5_545 6_454 119.724(18) ?
Eu3 Cd Eu1 5_445 6_454 70.603(12) ?
Eu1 Cd Eu1 10_556 6_454 69.370(13) ?
Sb1 Cd Eu1 13_455 6_554 117.87(2) ?
Sb1 Cd Eu1 13 6_554 57.443(13) ?
Sb3 Cd Eu1 . 6_554 56.693(13) ?
Sb2 Cd Eu1 . 6_554 133.962(13) ?
Eu3 Cd Eu1 5_545 6_554 70.603(12) ?
Eu3 Cd Eu1 5_445 6_554 119.724(18) ?
Eu1 Cd Eu1 10_556 6_554 69.370(13) ?
Eu1 Cd Eu1 6_454 6_554 74.720(15) ?
Sb1 Cd Eu4 13_455 5 115.04(2) ?
Sb1 Cd Eu4 13 5 55.378(13) ?
Sb3 Cd Eu4 . 5 132.546(13) ?
Sb2 Cd Eu4 . 5 54.120(12) ?
Eu3 Cd Eu4 5_545 5 69.550(10) ?
Eu3 Cd Eu4 5_445 5 117.827(18) ?
Eu1 Cd Eu4 10_556 5 99.961(13) ?
Eu1 Cd Eu4 6_454 5 168.941(17) ?
Eu1 Cd Eu4 6_554 5 104.797(9) ?
Sb1 Cd Eu4 13_455 5_455 55.378(13) ?
Sb1 Cd Eu4 13 5_455 115.04(2) ?
Sb3 Cd Eu4 . 5_455 132.546(13) ?
Sb2 Cd Eu4 . 5_455 54.120(12) ?
Eu3 Cd Eu4 5_545 5_455 117.827(18) ?
Eu3 Cd Eu4 5_445 5_455 69.550(10) ?
Eu1 Cd Eu4 10_556 5_455 99.961(13) ?
Eu1 Cd Eu4 6_454 5_455 104.797(9) ?
Eu1 Cd Eu4 6_554 5_455 168.941(17) ?
Eu4 Cd Eu4 5 5_455 73.485(12) ?
Eu1 O Eu1 9_566 2_564 97.9(2) ?
Eu1 O Eu2 9_566 5_455 107.12(4) ?
Eu1 O Eu2 2_564 5_455 107.12(4) ?
Eu1 O Eu2 9_566 5 107.12(4) ?
Eu1 O Eu2 2_564 5 107.12(4) ?
Eu2 O Eu2 5_455 5 126.7(2) ?

loop_
_geom_bond_atom_site_label_1
_geom_bond_atom_site_label_2
_geom_bond_site_symmetry_2
_geom_bond_distance
_geom_bond_publ_flag
Eu1 O 9_566 2.528(4) ?
Eu1 Sb1 6 3.2738(5) ?
Eu1 Sb1 6_455 3.2738(5) ?
Eu1 Sb3 13_556 3.3363(4) ?
Eu1 Sb3 13_456 3.3363(4) ?
Eu1 Sb1 10_556 3.3559(7) ?
Eu2 O 5_545 2.634(3) ?
Eu2 O 5_445 2.634(3) ?
Eu3 Sb3 5_455 3.3634(7) ?
Eu3 Sb3 5 3.3634(7) ?
Eu3 Sb2 14_556 3.4115(5) ?
Eu3 Sb2 5 3.4115(5) ?
Eu3 Sb2 5_455 3.4115(5) ?
Eu3 Sb2 14_456 3.4115(5) ?
Eu3 Cd 5_455 3.4512(5) ?
Eu3 Cd 14_556 3.4512(5) ?
Eu3 Cd 14_456 3.4512(5) ?
Eu3 Cd 5 3.4512(5) ?
Eu4 Sb2 13_455 3.2556(4) ?
Eu4 Sb2 5_545 3.2556(4) ?
Eu4 Sb2 13 3.2556(4) ?
Eu4 Sb2 5_445 3.2556(4) ?
Eu4 Sb1 . 3.2947(6) ?
Eu4 Sb1 9 3.2948(6) ?
Sb1 Cd 13_455 2.8413(5) ?
Sb1 Cd 13 2.8413(5) ?
Sb1 Eu1 6_554 3.2738(5) ?
Sb1 Eu1 6_454 3.2738(5) ?
Sb1 Eu1 10_556 3.3559(7) ?
Sb2 Sb2 10_556 2.8078(10) ?
Sb2 Cd . 2.9624(8) ?
Sb2 Eu4 5_455 3.2556(4) ?
Sb2 Eu4 5 3.2556(4) ?
Sb2 Eu3 5_445 3.4115(5) ?
Sb2 Eu3 5_545 3.4115(5) ?
Sb3 Cd . 2.9160(7) ?
Sb3 Cd 10_556 2.9160(7) ?
Sb3 Eu1 6_454 3.3363(4) ?
Sb3 Eu1 13_556 3.3363(4) ?
Sb3 Eu1 13_456 3.3363(4) ?
Sb3 Eu1 6_554 3.3363(4) ?
Sb3 Eu3 5_545 3.3634(7) ?
Sb3 Eu3 5_445 3.3634(7) ?
Cd Sb1 13_455 2.8413(5) ?
Cd Sb1 13 2.8413(5) ?
Cd Eu3 5_545 3.4512(5) ?
Cd Eu3 5_445 3.4512(5) ?
O Eu1 9_566 2.528(4) ?
O Eu1 2_564 2.528(4) ?
O Eu2 5_455 2.634(3) ?
O Eu2 5 2.634(3) ?
